data_1505667
loop_
_publ_author_name
'Lu, Ping'
'Ma, Shengming'

_publ_section_title
;
 Rh-catalyzed triple allene approach to bicyclo[4.4.0]decene derivatives
 and its application for the stepwise synthesis of steroid-like
 tetracyclic skeletons.
;
_journal_issue 25
_journal_name_full 'Organic letters'
_journal_page_first 5319
_journal_page_last 5321
_journal_paper_doi 10.1021/ol702557s
_journal_volume 9
_journal_year 2007
_chemical_formula_sum 'C36.5 H41 Cl O10 S2'
_chemical_formula_weight 739.26
_chemical_name_systematic
; 
 ? 
;
_space_group_IT_number 2
_symmetry_cell_setting triclinic
_symmetry_space_group_name_Hall '-P 1'
_symmetry_space_group_name_H-M 'P -1'
_atom_sites_solution_hydrogens geom
_atom_sites_solution_primary direct
_atom_sites_solution_secondary difmap
_audit_creation_method SHELXL-97
_cell_angle_alpha 80.43(3)
_cell_angle_beta 73.17(3)
_cell_angle_gamma 71.15(2)
_cell_formula_units_Z 4
_cell_length_a 14.74(1)
_cell_length_b 16.07(1)
_cell_length_c 16.60(1)
_cell_measurement_reflns_used 4348
_cell_measurement_temperature 293(2)
_cell_measurement_theta_max 47.968
_cell_measurement_theta_min 4.588
_cell_volume 3550(4)
_computing_cell_refinement 'Bruker SMART'
_computing_data_collection 'Bruker SMART'
_computing_data_reduction 'Bruker SHELXTL'
_computing_molecular_graphics 'Bruker SHELXTL'
_computing_publication_material 'Bruker SHELXTL'
_computing_structure_refinement 'SHELXL-97 (Sheldrick, 1997)'
_computing_structure_solution 'SHELXS-97 (Sheldrick, 1990)'
_diffrn_ambient_temperature 293(2)
_diffrn_measured_fraction_theta_full 0.974
_diffrn_measured_fraction_theta_max 0.974
_diffrn_measurement_device_type 'CCD area detector'
_diffrn_measurement_method 'phi and omega scans'
_diffrn_radiation_monochromator graphite
_diffrn_radiation_source 'fine-focus sealed tube'
_diffrn_radiation_type MoK\a
_diffrn_radiation_wavelength 0.71073
_diffrn_reflns_av_R_equivalents 0.0813
_diffrn_reflns_av_sigmaI/netI 0.1005
_diffrn_reflns_limit_h_max 16
_diffrn_reflns_limit_h_min -17
_diffrn_reflns_limit_k_max 19
_diffrn_reflns_limit_k_min -19
_diffrn_reflns_limit_l_max 10
_diffrn_reflns_limit_l_min -20
_diffrn_reflns_number 18526
_diffrn_reflns_theta_full 25.50
_diffrn_reflns_theta_max 25.50
_diffrn_reflns_theta_min 1.29
_exptl_absorpt_coefficient_mu 0.283
_exptl_absorpt_correction_T_max 1.0000
_exptl_absorpt_correction_T_min 0.7916
_exptl_absorpt_correction_type empirical
_exptl_absorpt_process_details sadabs
_exptl_crystal_colour colorless
_exptl_crystal_density_diffrn 1.383
_exptl_crystal_density_method 'not measured'
_exptl_crystal_description prismatic
_exptl_crystal_F_000 1556
_exptl_crystal_size_max 0.423
_exptl_crystal_size_mid 0.361
_exptl_crystal_size_min 0.278
_refine_diff_density_max 0.351
_refine_diff_density_min -0.479
_refine_diff_density_rms 0.066
_refine_ls_extinction_method none
_refine_ls_goodness_of_fit_ref 0.966
_refine_ls_hydrogen_treatment constr
_refine_ls_matrix_type full
_refine_ls_number_parameters 898
_refine_ls_number_reflns 12890
_refine_ls_number_restraints 0
_refine_ls_restrained_S_all 0.966
_refine_ls_R_factor_all 0.1107
_refine_ls_R_factor_gt 0.0688
_refine_ls_shift/su_max 0.005
_refine_ls_shift/su_mean 0.000
_refine_ls_structure_factor_coef Fsqd
_refine_ls_weighting_details 'calc w=1/[\s^2^(Fo^2^)+(0.1011P)^2^+0.0000P] where P=(Fo^2^+2Fc^2^)/3'
_refine_ls_weighting_scheme calc
_refine_ls_wR_factor_gt 0.1791
_refine_ls_wR_factor_ref 0.2031
_reflns_number_gt 7256
_reflns_number_total 12890
_reflns_threshold_expression >2sigma(I)
_cod_data_source_file ol702557s-file004.cif
_cod_data_source_block cd27229
_cod_depositor_comments
;
The following automatic conversions were performed:

'_symmetry_cell_setting' value 'Triclinic' changed to 'triclinic'
according to /home/saulius/struct/CIF-dictionaries/cif_core.dic
dictionary named 'cif_core.dic' version 2.4.1 from 2010-06-29.

Automatic conversion script
Id: cif_fix_values 1715 2011-07-08 13:25:40Z adriana 
;
_cod_original_cell_volume 3550(5)
_cod_original_sg_symbol_H-M P-1
_cod_original_formula_sum 'C36.50 H41 Cl O10 S2'
_cod_database_code 1505667

loop_
_symmetry_equiv_pos_as_xyz
'x, y, z'
'-x, -y, -z'

loop_
_atom_site_label
_atom_site_type_symbol
_atom_site_fract_x
_atom_site_fract_y
_atom_site_fract_z
_atom_site_U_iso_or_equiv
_atom_site_adp_type
_atom_site_occupancy
_atom_site_symmetry_multiplicity
_atom_site_calc_flag
_atom_site_refinement_flags
S1 S 0.49450(8) 0.72549(7) 1.03755(7) 0.0493(3) Uani 1 1 d .
S2 S 0.36636(7) 0.91006(7) 1.01632(7) 0.0462(3) Uani 1 1 d .
S3 S -0.12279(8) 0.53790(7) 0.37728(7) 0.0546(3) Uani 1 1 d .
S4 S 0.00881(8) 0.53110(7) 0.20150(7) 0.0508(3) Uani 1 1 d .
Cl1 Cl 0.22925(15) 0.82247(15) 0.80679(18) 0.1529(9) Uani 1 1 d .
Cl2 Cl 0.25082(16) 0.70106(17) 0.68953(15) 0.1466(8) Uani 1 1 d .
O1 O 0.4926(2) 0.7544(2) 1.11484(19) 0.0741(9) Uani 1 1 d .
O2 O 0.5850(2) 0.66647(19) 0.9914(2) 0.0613(8) Uani 1 1 d .
O3 O 0.28528(19) 0.87563(19) 1.05549(19) 0.0591(8) Uani 1 1 d .
O4 O 0.4023(2) 0.94866(19) 1.06610(18) 0.0580(8) Uani 1 1 d .
O5 O 1.0047(2) 0.7370(2) 0.8863(2) 0.0781(10) Uani 1 1 d .
O6 O 0.9522(3) 0.8341(2) 0.9797(2) 0.0900(12) Uani 1 1 d .
O7 O 1.0558(3) 1.0396(2) 0.5539(2) 0.0879(11) Uani 1 1 d .
O8 O 1.0802(2) 0.9038(2) 0.6134(2) 0.0737(9) Uani 1 1 d .
O9 O 0.8728(3) 1.1731(2) 0.7002(3) 0.0869(11) Uani 1 1 d .
O10 O 1.0263(2) 1.11504(19) 0.7145(2) 0.0710(9) Uani 1 1 d .
O11 O -0.2003(2) 0.5796(2) 0.3365(2) 0.0738(10) Uani 1 1 d .
O12 O -0.0836(2) 0.58971(19) 0.4110(2) 0.0716(9) Uani 1 1 d .
O13 O 0.0093(2) 0.61441(19) 0.2181(2) 0.0720(9) Uani 1 1 d .
O14 O 0.09904(19) 0.4744(2) 0.15436(17) 0.0567(7) Uani 1 1 d .
O15 O 0.5177(3) 0.3740(3) 0.2276(3) 0.0966(13) Uani 1 1 d .
O16 O 0.4605(3) 0.4893(2) 0.2984(3) 0.0995(13) Uani 1 1 d .
O17 O 0.4072(3) 0.2182(3) 0.6575(2) 0.1088(15) Uani 1 1 d .
O18 O 0.5606(3) 0.2203(3) 0.5967(2) 0.0979(13) Uani 1 1 d .
O19 O 0.5727(4) 0.0511(3) 0.5340(3) 0.1230(17) Uani 1 1 d .
O20 O 0.6004(3) 0.1117(2) 0.4046(2) 0.0958(12) Uani 1 1 d .
C1 C 0.5653(2) 0.8501(2) 0.9342(2) 0.0385(9) Uani 1 1 d .
H1A H 0.6046 0.8237 0.9747 0.046 Uiso 1 1 calc R
H1B H 0.5471 0.9136 0.9354 0.046 Uiso 1 1 calc R
C2 C 0.4707(3) 0.8215(2) 0.9624(2) 0.0378(9) Uani 1 1 d .
C3 C 0.4455(3) 0.7963(3) 0.8874(2) 0.0415(9) Uani 1 1 d .
H3A H 0.4778 0.7341 0.8802 0.050 Uiso 1 1 calc R
H3B H 0.3746 0.8060 0.9000 0.050 Uiso 1 1 calc R
C4 C 0.4779(3) 0.8490(2) 0.8067(2) 0.0426(9) Uani 1 1 d .
H4 H 0.4351 0.8731 0.7718 0.051 Uiso 1 1 calc R
C5 C 0.5663(3) 0.8617(2) 0.7846(2) 0.0406(9) Uani 1 1 d .
C6 C 0.6032(3) 0.9144(3) 0.7056(2) 0.0519(11) Uani 1 1 d .
H6A H 0.6515 0.8749 0.6649 0.062 Uiso 1 1 calc R
H6B H 0.5484 0.9475 0.6812 0.062 Uiso 1 1 calc R
C7 C 0.6495(3) 0.9765(3) 0.7240(3) 0.0476(10) Uani 1 1 d .
H7A H 0.5986 1.0222 0.7568 0.057 Uiso 1 1 calc R
H7B H 0.6799 1.0045 0.6713 0.057 Uiso 1 1 calc R
C8 C 0.7272(3) 0.9296(2) 0.7722(2) 0.0406(9) Uani 1 1 d .
C9 C 0.7196(2) 0.8587(2) 0.8253(2) 0.0378(9) Uani 1 1 d .
C10 C 0.6310(2) 0.8252(2) 0.8448(2) 0.0365(8) Uani 1 1 d .
H10 H 0.6540 0.7608 0.8446 0.044 Uiso 1 1 calc R
C11 C 0.7957(3) 0.8092(2) 0.8746(3) 0.0446(9) Uani 1 1 d .
H11A H 0.7615 0.7932 0.9316 0.054 Uiso 1 1 calc R
H11B H 0.8361 0.7550 0.8485 0.054 Uiso 1 1 calc R
C12 C 0.8628(3) 0.8617(2) 0.8789(2) 0.0401(9) Uani 1 1 d .
H12 H 0.8244 0.9089 0.9165 0.048 Uiso 1 1 calc R
C13 C 0.8976(3) 0.9031(2) 0.7905(2) 0.0395(9) Uani 1 1 d .
H13 H 0.9265 0.8564 0.7515 0.047 Uiso 1 1 calc R
C14 C 0.8084(3) 0.9684(2) 0.7643(2) 0.0394(9) Uani 1 1 d .
H14 H 0.7820 1.0152 0.8032 0.047 Uiso 1 1 calc R
C15 C 0.8563(3) 1.0081(3) 0.6793(3) 0.0499(10) Uani 1 1 d .
H15A H 0.8138 1.0655 0.6650 0.060 Uiso 1 1 calc R
H15B H 0.8706 0.9699 0.6349 0.060 Uiso 1 1 calc R
C16 C 0.9536(3) 1.0161(3) 0.6922(3) 0.0460(10) Uani 1 1 d .
C17 C 0.9681(3) 0.9572(3) 0.7751(3) 0.0477(10) Uani 1 1 d .
H17A H 1.0358 0.9196 0.7677 0.057 Uiso 1 1 calc R
H17B H 0.9519 0.9931 0.8216 0.057 Uiso 1 1 calc R
C18 C 0.9469(3) 0.8023(3) 0.9148(3) 0.0460(10) Uani 1 1 d .
C19 C 1.0307(5) 0.7850(5) 1.0203(4) 0.120(3) Uani 1 1 d .
H19A H 1.0065 0.7474 1.0682 0.144 Uiso 1 1 calc R
H19B H 1.0854 0.7483 0.9809 0.144 Uiso 1 1 calc R
C20 C 1.0630(5) 0.8491(6) 1.0480(5) 0.148(4) Uani 1 1 d .
H20A H 1.0742 0.8930 1.0025 0.176 Uiso 1 1 calc R
H20B H 1.1234 0.8200 1.0648 0.176 Uiso 1 1 calc R
H20C H 1.0129 0.8767 1.0950 0.176 Uiso 1 1 calc R
C21 C 1.0361(3) 0.9895(3) 0.6127(3) 0.0534(11) Uani 1 1 d .
C22 C 1.1547(4) 0.8701(4) 0.5366(3) 0.0892(18) Uani 1 1 d .
H22A H 1.1220 0.8710 0.4939 0.134 Uiso 1 1 calc R
H22B H 1.1923 0.8107 0.5491 0.134 Uiso 1 1 calc R
H22C H 1.1982 0.9066 0.5165 0.134 Uiso 1 1 calc R
C23 C 0.9437(3) 1.1113(3) 0.7015(3) 0.0561(11) Uani 1 1 d .
C24 C 1.0304(4) 1.2030(3) 0.7179(4) 0.0863(17) Uani 1 1 d .
H24A H 1.0161 1.2387 0.6681 0.129 Uiso 1 1 calc R
H24B H 1.0954 1.2002 0.7208 0.129 Uiso 1 1 calc R
H24C H 0.9823 1.2283 0.7670 0.129 Uiso 1 1 calc R
C25 C 0.4024(3) 0.6733(3) 1.0583(3) 0.0517(10) Uani 1 1 d .
C26 C 0.3235(3) 0.6897(3) 1.1297(3) 0.0665(13) Uani 1 1 d .
H26 H 0.3153 0.7329 1.1642 0.080 Uiso 1 1 calc R
C27 C 0.2582(4) 0.6410(4) 1.1480(4) 0.0886(17) Uani 1 1 d .
H27 H 0.2057 0.6496 1.1961 0.106 Uiso 1 1 calc R
C28 C 0.2711(5) 0.5789(4) 1.0941(5) 0.099(2) Uani 1 1 d .
H28 H 0.2263 0.5462 1.1063 0.119 Uiso 1 1 calc R
C29 C 0.3470(4) 0.5644(4) 1.0244(4) 0.0885(17) Uani 1 1 d .
H29 H 0.3534 0.5226 0.9889 0.106 Uiso 1 1 calc R
C30 C 0.4140(3) 0.6106(3) 1.0056(3) 0.0655(13) Uani 1 1 d .
H30 H 0.4670 0.6001 0.9579 0.079 Uiso 1 1 calc R
C31 C 0.3327(3) 0.9898(3) 0.9348(3) 0.0477(10) Uani 1 1 d .
C32 C 0.2553(3) 0.9901(3) 0.9042(3) 0.0625(12) Uani 1 1 d .
H32 H 0.2212 0.9483 0.9257 0.075 Uiso 1 1 calc R
C33 C 0.2288(4) 1.0528(4) 0.8414(4) 0.0816(16) Uani 1 1 d .
H33 H 0.1760 1.0537 0.8209 0.098 Uiso 1 1 calc R
C34 C 0.2791(4) 1.1138(4) 0.8087(4) 0.0804(15) Uani 1 1 d .
H34 H 0.2619 1.1552 0.7652 0.096 Uiso 1 1 calc R
C35 C 0.3544(4) 1.1137(3) 0.8403(3) 0.0715(14) Uani 1 1 d .
H35 H 0.3881 1.1557 0.8187 0.086 Uiso 1 1 calc R
C36 C 0.3816(3) 1.0522(3) 0.9037(3) 0.0543(11) Uani 1 1 d .
H36 H 0.4329 1.0530 0.9252 0.065 Uiso 1 1 calc R
C37 C 0.0753(3) 0.4418(2) 0.3350(2) 0.0410(9) Uani 1 1 d .
H37A H 0.0566 0.4499 0.3949 0.049 Uiso 1 1 calc R
H37B H 0.1135 0.4821 0.3061 0.049 Uiso 1 1 calc R
C38 C -0.0192(3) 0.4665(2) 0.3039(2) 0.0416(9) Uani 1 1 d .
C39 C -0.0448(3) 0.3864(2) 0.2907(2) 0.0433(9) Uani 1 1 d .
H39A H -0.1161 0.4007 0.3003 0.052 Uiso 1 1 calc R
H39B H -0.0148 0.3718 0.2327 0.052 Uiso 1 1 calc R
C40 C -0.0100(3) 0.3084(2) 0.3484(2) 0.0456(10) Uani 1 1 d .
H40 H -0.0519 0.2742 0.3758 0.055 Uiso 1 1 calc R
C41 C 0.0788(3) 0.2870(2) 0.3613(2) 0.0429(9) Uani 1 1 d .
C42 C 0.1196(3) 0.2095(3) 0.4170(3) 0.0510(10) Uani 1 1 d .
H42A H 0.1676 0.1637 0.3824 0.061 Uiso 1 1 calc R
H42B H 0.0663 0.1860 0.4511 0.061 Uiso 1 1 calc R
C43 C 0.1683(3) 0.2336(3) 0.4740(3) 0.0516(10) Uani 1 1 d .
H43A H 0.1180 0.2707 0.5159 0.062 Uiso 1 1 calc R
H43B H 0.2016 0.1804 0.5036 0.062 Uiso 1 1 calc R
C44 C 0.2415(3) 0.2811(3) 0.4260(2) 0.0433(9) Uani 1 1 d .
C45 C 0.2311(3) 0.3306(2) 0.3534(2) 0.0399(9) Uani 1 1 d .
C46 C 0.1421(3) 0.3463(2) 0.3212(2) 0.0399(9) Uani 1 1 d .
H46 H 0.1642 0.3396 0.2603 0.048 Uiso 1 1 calc R
C47 C 0.3049(3) 0.3774(3) 0.3011(3) 0.0486(10) Uani 1 1 d .
H47A H 0.2693 0.4363 0.2829 0.058 Uiso 1 1 calc R
H47B H 0.3424 0.3462 0.2511 0.058 Uiso 1 1 calc R
C48 C 0.3771(3) 0.3842(3) 0.3480(3) 0.0464(10) Uani 1 1 d .
H48 H 0.3423 0.4288 0.3888 0.056 Uiso 1 1 calc R
C49 C 0.4125(3) 0.2969(3) 0.3945(3) 0.0463(10) Uani 1 1 d .
H49 H 0.4390 0.2520 0.3537 0.056 Uiso 1 1 calc R
C50 C 0.3251(3) 0.2754(3) 0.4605(3) 0.0474(10) Uani 1 1 d .
H50 H 0.3003 0.3206 0.5009 0.057 Uiso 1 1 calc R
C51 C 0.3747(3) 0.1902(3) 0.5062(3) 0.0604(12) Uani 1 1 d .
H51A H 0.3847 0.1397 0.4763 0.073 Uiso 1 1 calc R
H51B H 0.3347 0.1828 0.5632 0.073 Uiso 1 1 calc R
C52 C 0.4756(3) 0.2002(3) 0.5076(3) 0.0572(11) Uani 1 1 d .
C53 C 0.4871(3) 0.2817(3) 0.4461(3) 0.0579(11) Uani 1 1 d .
H53A H 0.4729 0.3325 0.4769 0.069 Uiso 1 1 calc R
H53B H 0.5538 0.2705 0.4099 0.069 Uiso 1 1 calc R
C54 C 0.4595(3) 0.4131(3) 0.2843(3) 0.0480(10) Uani 1 1 d .
C55 C 0.5347(5) 0.5285(5) 0.2404(5) 0.116(3) Uani 1 1 d .
H55A H 0.5750 0.4899 0.1960 0.151 Uiso 1 1 calc R
H55B H 0.5024 0.5848 0.2146 0.151 Uiso 1 1 calc R
C56 C 0.5946(6) 0.5399(6) 0.2890(7) 0.154(4) Uani 1 1 d .
H56A H 0.5542 0.5562 0.3440 0.191 Uiso 1 1 calc R
H56B H 0.6244 0.5855 0.2612 0.191 Uiso 1 1 calc R
H56C H 0.6455 0.4857 0.2944 0.191 Uiso 1 1 calc R
C57 C 0.4739(4) 0.2130(3) 0.5975(3) 0.0673(13) Uani 1 1 d .
C58 C 0.5732(6) 0.2269(4) 0.6787(4) 0.122(3) Uani 1 1 d .
H58A H 0.5310 0.2823 0.6996 0.183 Uiso 1 1 calc R
H58B H 0.6410 0.2231 0.6734 0.183 Uiso 1 1 calc R
H58C H 0.5560 0.1796 0.7173 0.183 Uiso 1 1 calc R
C59 C 0.5562(4) 0.1125(3) 0.4846(3) 0.0649(13) Uani 1 1 d .
C60 C 0.6735(5) 0.0272(4) 0.3794(4) 0.124(3) Uani 1 1 d .
H60A H 0.6951 -0.0057 0.4277 0.186 Uiso 1 1 calc R
H60B H 0.7293 0.0382 0.3369 0.186 Uiso 1 1 calc R
H60C H 0.6438 -0.0059 0.3571 0.186 Uiso 1 1 calc R
C61 C -0.1659(3) 0.4656(3) 0.4595(3) 0.0556(11) Uani 1 1 d .
C62 C -0.1201(3) 0.4330(3) 0.5247(3) 0.0673(13) Uani 1 1 d .
H62 H -0.0647 0.4490 0.5243 0.081 Uiso 1 1 calc R
C63 C -0.1539(4) 0.3789(4) 0.5884(4) 0.0873(17) Uani 1 1 d .
H63 H -0.1226 0.3584 0.6322 0.105 Uiso 1 1 calc R
C64 C -0.2320(5) 0.3546(5) 0.5891(4) 0.0993(19) Uani 1 1 d .
H64 H -0.2545 0.3164 0.6332 0.119 Uiso 1 1 calc R
C65 C -0.2798(4) 0.3849(5) 0.5260(4) 0.0950(19) Uani 1 1 d .
H65 H -0.3346 0.3674 0.5273 0.114 Uiso 1 1 calc R
C66 C -0.2465(3) 0.4415(4) 0.4601(3) 0.0720(14) Uani 1 1 d .
H66 H -0.2787 0.4628 0.4170 0.086 Uiso 1 1 calc R
C67 C -0.0828(3) 0.5467(3) 0.1486(3) 0.0526(11) Uani 1 1 d .
C68 C -0.1571(4) 0.6260(3) 0.1497(3) 0.0746(14) Uani 1 1 d .
H68 H -0.1624 0.6698 0.1825 0.089 Uiso 1 1 calc R
C69 C -0.2228(4) 0.6388(4) 0.1015(4) 0.0933(18) Uani 1 1 d .
H69 H -0.2728 0.6919 0.1009 0.112 Uiso 1 1 calc R
C70 C -0.2147(4) 0.5737(4) 0.0544(4) 0.0858(17) Uani 1 1 d .
H70 H -0.2595 0.5824 0.0221 0.103 Uiso 1 1 calc R
C71 C -0.1420(4) 0.4963(4) 0.0544(3) 0.0720(14) Uani 1 1 d .
H71 H -0.1376 0.4523 0.0222 0.086 Uiso 1 1 calc R
C72 C -0.0753(3) 0.4822(3) 0.1007(3) 0.0583(11) Uani 1 1 d .
H72 H -0.0251 0.4292 0.0999 0.070 Uiso 1 1 calc R
C73 C 0.2425(5) 0.7154(5) 0.7926(4) 0.122(2) Uani 1 1 d .
H73A H 0.1862 0.6980 0.8296 0.146 Uiso 1 1 calc R
H73B H 0.3017 0.6773 0.8085 0.146 Uiso 1 1 calc R

loop_
_atom_site_aniso_label
_atom_site_aniso_U_11
_atom_site_aniso_U_22
_atom_site_aniso_U_33
_atom_site_aniso_U_23
_atom_site_aniso_U_13
_atom_site_aniso_U_12
S1 0.0471(6) 0.0558(6) 0.0547(6) 0.0029(5) -0.0229(5) -0.0225(5)
S2 0.0395(5) 0.0530(6) 0.0483(6) -0.0192(5) -0.0035(5) -0.0157(5)
S3 0.0474(6) 0.0517(6) 0.0642(7) -0.0211(6) -0.0190(5) -0.0013(5)
S4 0.0524(6) 0.0495(6) 0.0605(7) 0.0012(5) -0.0248(6) -0.0218(5)
Cl1 0.1213(15) 0.1375(17) 0.234(3) -0.0510(18) -0.0853(16) -0.0303(13)
Cl2 0.1390(16) 0.188(2) 0.1494(18) -0.0283(17) -0.0519(14) -0.0764(16)
O1 0.095(2) 0.096(2) 0.0583(19) 0.0024(18) -0.0418(18) -0.049(2)
O2 0.0449(16) 0.0549(17) 0.082(2) 0.0123(16) -0.0238(16) -0.0142(14)
O3 0.0427(15) 0.0659(19) 0.0668(19) -0.0177(16) 0.0041(14) -0.0231(14)
O4 0.0586(17) 0.0679(19) 0.0531(17) -0.0325(15) -0.0047(14) -0.0206(15)
O5 0.067(2) 0.063(2) 0.106(3) -0.025(2) -0.049(2) 0.0107(18)
O6 0.091(2) 0.102(3) 0.077(2) -0.031(2) -0.060(2) 0.016(2)
O7 0.109(3) 0.065(2) 0.070(2) 0.005(2) 0.008(2) -0.032(2)
O8 0.077(2) 0.057(2) 0.065(2) -0.0031(17) 0.0002(17) -0.0067(17)
O9 0.072(2) 0.0475(19) 0.139(3) -0.008(2) -0.033(2) -0.0093(18)
O10 0.079(2) 0.0498(18) 0.100(3) -0.0054(18) -0.040(2) -0.0249(16)
O11 0.0534(18) 0.075(2) 0.080(2) -0.0161(19) -0.0271(17) 0.0115(16)
O12 0.073(2) 0.0553(18) 0.091(2) -0.0347(18) -0.0249(18) -0.0072(16)
O13 0.098(2) 0.0518(18) 0.092(2) 0.0109(18) -0.049(2) -0.0411(17)
O14 0.0445(16) 0.076(2) 0.0497(17) 0.0017(15) -0.0144(14) -0.0189(15)
O15 0.084(3) 0.103(3) 0.103(3) -0.044(3) 0.025(2) -0.053(2)
O16 0.112(3) 0.083(3) 0.108(3) -0.030(2) 0.014(2) -0.060(2)
O17 0.107(3) 0.156(4) 0.058(2) -0.013(3) -0.023(2) -0.028(3)
O18 0.123(3) 0.132(3) 0.074(2) -0.001(2) -0.050(2) -0.065(3)
O19 0.168(4) 0.085(3) 0.080(3) 0.013(2) -0.053(3) 0.021(3)
O20 0.114(3) 0.077(3) 0.064(2) -0.006(2) -0.007(2) 0.002(2)
C1 0.037(2) 0.045(2) 0.039(2) -0.0114(18) -0.0091(17) -0.0157(17)
C2 0.039(2) 0.042(2) 0.039(2) -0.0086(17) -0.0154(17) -0.0133(17)
C3 0.040(2) 0.048(2) 0.044(2) -0.0122(19) -0.0165(18) -0.0143(18)
C4 0.040(2) 0.050(2) 0.040(2) -0.0155(19) -0.0135(18) -0.0065(18)
C5 0.038(2) 0.046(2) 0.037(2) -0.0129(18) -0.0120(18) -0.0042(17)
C6 0.043(2) 0.072(3) 0.041(2) -0.006(2) -0.0184(19) -0.008(2)
C7 0.041(2) 0.053(2) 0.048(2) 0.004(2) -0.0170(19) -0.0117(19)
C8 0.0329(19) 0.043(2) 0.043(2) -0.0100(19) -0.0104(17) -0.0027(17)
C9 0.0338(19) 0.034(2) 0.043(2) -0.0084(18) -0.0114(17) -0.0024(16)
C10 0.0338(19) 0.038(2) 0.039(2) -0.0081(17) -0.0114(17) -0.0077(16)
C11 0.038(2) 0.045(2) 0.051(2) -0.0007(19) -0.0145(19) -0.0099(18)
C12 0.037(2) 0.045(2) 0.039(2) -0.0080(18) -0.0136(17) -0.0060(17)
C13 0.038(2) 0.043(2) 0.037(2) -0.0070(18) -0.0096(17) -0.0089(17)
C14 0.042(2) 0.040(2) 0.035(2) -0.0033(17) -0.0100(17) -0.0091(17)
C15 0.050(2) 0.052(2) 0.049(2) 0.002(2) -0.018(2) -0.014(2)
C16 0.043(2) 0.044(2) 0.053(2) 0.002(2) -0.011(2) -0.0182(18)
C17 0.044(2) 0.048(2) 0.055(3) -0.002(2) -0.014(2) -0.0178(19)
C18 0.041(2) 0.052(3) 0.050(2) -0.005(2) -0.016(2) -0.016(2)
C19 0.120(5) 0.143(6) 0.105(5) -0.026(5) -0.085(4) 0.010(5)
C20 0.122(6) 0.174(11) 0.127(6) 0.034(7) -0.076(5) -0.095(7)
C21 0.053(3) 0.053(3) 0.058(3) 0.001(2) -0.015(2) -0.022(2)
C22 0.083(4) 0.081(4) 0.068(3) -0.015(3) 0.015(3) -0.002(3)
C23 0.057(3) 0.055(3) 0.059(3) 0.000(2) -0.015(2) -0.023(2)
C24 0.118(4) 0.055(3) 0.111(4) -0.001(3) -0.053(4) -0.040(3)
C25 0.048(2) 0.054(3) 0.056(3) 0.003(2) -0.020(2) -0.018(2)
C26 0.065(3) 0.067(3) 0.066(3) 0.007(3) -0.009(3) -0.030(3)
C27 0.064(3) 0.102(4) 0.090(4) 0.011(4) -0.001(3) -0.037(3)
C28 0.083(4) 0.090(4) 0.143(6) 0.004(4) -0.026(4) -0.059(4)
C29 0.088(4) 0.077(4) 0.116(5) -0.011(4) -0.019(4) -0.050(3)
C30 0.061(3) 0.055(3) 0.085(4) -0.011(3) -0.012(3) -0.026(2)
C31 0.043(2) 0.045(2) 0.051(2) -0.019(2) -0.009(2) -0.0028(19)
C32 0.045(2) 0.057(3) 0.084(3) -0.015(3) -0.021(3) -0.004(2)
C33 0.054(3) 0.081(4) 0.107(4) -0.017(4) -0.035(3) 0.000(3)
C34 0.078(4) 0.066(3) 0.084(4) -0.004(3) -0.026(3) 0.001(3)
C35 0.067(3) 0.058(3) 0.086(4) -0.006(3) -0.015(3) -0.016(3)
C36 0.056(3) 0.051(3) 0.057(3) -0.013(2) -0.012(2) -0.016(2)
C37 0.041(2) 0.038(2) 0.050(2) -0.0096(18) -0.0188(18) -0.0103(17)
C38 0.042(2) 0.040(2) 0.051(2) -0.0093(19) -0.0209(18) -0.0112(17)
C39 0.040(2) 0.047(2) 0.050(2) -0.011(2) -0.0137(19) -0.0168(18)
C40 0.049(2) 0.041(2) 0.051(2) -0.007(2) -0.013(2) -0.0168(18)
C41 0.042(2) 0.037(2) 0.050(2) -0.0111(19) -0.0098(19) -0.0091(17)
C42 0.049(2) 0.040(2) 0.065(3) -0.001(2) -0.015(2) -0.0151(19)
C43 0.055(2) 0.051(2) 0.051(2) 0.001(2) -0.019(2) -0.016(2)
C44 0.039(2) 0.046(2) 0.044(2) -0.0031(19) -0.0081(18) -0.0136(18)
C45 0.036(2) 0.036(2) 0.046(2) -0.0047(18) -0.0072(18) -0.0104(16)
C46 0.036(2) 0.038(2) 0.046(2) -0.0123(18) -0.0088(17) -0.0088(17)
C47 0.041(2) 0.050(2) 0.054(2) -0.001(2) -0.015(2) -0.0104(19)
C48 0.044(2) 0.045(2) 0.052(2) -0.010(2) -0.011(2) -0.0140(18)
C49 0.046(2) 0.043(2) 0.051(2) -0.007(2) -0.015(2) -0.0098(19)
C50 0.050(2) 0.044(2) 0.049(2) -0.005(2) -0.018(2) -0.0096(19)
C51 0.066(3) 0.062(3) 0.058(3) 0.006(2) -0.028(2) -0.020(2)
C52 0.060(3) 0.065(3) 0.049(3) 0.000(2) -0.021(2) -0.016(2)
C53 0.058(3) 0.064(3) 0.063(3) 0.004(2) -0.030(2) -0.024(2)
C54 0.071(3) 0.047(2) 0.052(3) -0.003(2) -0.020(2) -0.018(2)
C55 0.124(6) 0.097(5) 0.140(7) -0.012(5) 0.009(5) -0.076(5)
C56 0.132(7) 0.137(8) 0.191(12) 0.044(8) -0.095(7) -0.085(6)
C57 0.082(4) 0.071(3) 0.057(3) 0.000(3) -0.034(3) -0.021(3)
C58 0.202(8) 0.116(5) 0.098(5) 0.011(4) -0.097(5) -0.072(5)
C59 0.073(3) 0.067(3) 0.061(3) -0.004(3) -0.034(3) -0.014(3)
C60 0.141(6) 0.077(4) 0.108(5) -0.025(4) 0.001(4) 0.008(4)
C61 0.046(2) 0.066(3) 0.053(3) -0.023(2) -0.011(2) -0.006(2)
C62 0.058(3) 0.080(3) 0.062(3) -0.029(3) -0.011(3) -0.011(3)
C63 0.082(4) 0.106(5) 0.066(4) 0.000(3) -0.017(3) -0.022(4)
C64 0.096(5) 0.116(5) 0.080(4) -0.004(4) -0.003(4) -0.041(4)
C65 0.072(4) 0.136(6) 0.088(4) -0.016(4) -0.010(4) -0.050(4)
C66 0.056(3) 0.105(4) 0.059(3) -0.019(3) -0.010(2) -0.027(3)
C67 0.053(2) 0.047(2) 0.066(3) 0.000(2) -0.026(2) -0.016(2)
C68 0.087(4) 0.052(3) 0.089(4) -0.004(3) -0.045(3) -0.007(3)
C69 0.079(4) 0.076(4) 0.119(5) 0.002(4) -0.056(4) 0.009(3)
C70 0.074(4) 0.103(4) 0.092(4) -0.003(4) -0.049(3) -0.018(3)
C71 0.073(3) 0.083(4) 0.077(3) -0.005(3) -0.042(3) -0.024(3)
C72 0.056(3) 0.060(3) 0.062(3) -0.003(2) -0.024(2) -0.013(2)
C73 0.114(5) 0.119(6) 0.115(6) -0.024(5) -0.009(4) -0.022(4)

loop_
_atom_type_symbol
_atom_type_description
_atom_type_scat_dispersion_real
_atom_type_scat_dispersion_imag
_atom_type_scat_source
C C 0.0033 0.0016 'International Tables Vol C Tables 4.2.6.8 and 6.1.1.4'
H H 0.0000 0.0000 'International Tables Vol C Tables 4.2.6.8 and 6.1.1.4'
O O 0.0106 0.0060 'International Tables Vol C Tables 4.2.6.8 and 6.1.1.4'
Cl Cl 0.1484 0.1585 'International Tables Vol C Tables 4.2.6.8 and 6.1.1.4'
S S 0.1246 0.1234 'International Tables Vol C Tables 4.2.6.8 and 6.1.1.4'

loop_
_geom_angle_atom_site_label_1
_geom_angle_atom_site_label_2
_geom_angle_atom_site_label_3
_geom_angle
O1 S1 O2 119.3(2)
O1 S1 C25 108.0(2)
O2 S1 C25 107.0(2)
O1 S1 C2 108.5(2)
O2 S1 C2 103.32(19)
C25 S1 C2 110.52(19)
O4 S2 O3 119.0(2)
O4 S2 C31 107.6(2)
O3 S2 C31 107.8(2)
O4 S2 C2 107.91(19)
O3 S2 C2 108.50(19)
C31 S2 C2 105.23(19)
O12 S3 O11 119.6(2)
O12 S3 C61 107.7(2)
O11 S3 C61 107.1(2)
O12 S3 C38 107.7(2)
O11 S3 C38 108.7(2)
C61 S3 C38 105.0(2)
O13 S4 O14 118.4(2)
O13 S4 C67 108.7(2)
O14 S4 C67 107.7(2)
O13 S4 C38 108.0(2)
O14 S4 C38 103.74(19)
C67 S4 C38 110.1(2)
C18 O6 C19 117.7(4)
C21 O8 C22 117.6(4)
C23 O10 C24 114.9(4)
C54 O16 C55 118.2(4)
C57 O18 C58 115.1(5)
C59 O20 C60 114.5(5)
C2 C1 C10 115.3(3)
C2 C1 H1A 108.5
C10 C1 H1A 108.5
C2 C1 H1B 108.5
C10 C1 H1B 108.5
H1A C1 H1B 107.5
C1 C2 C3 111.7(3)
C1 C2 S1 106.2(3)
C3 C2 S1 109.5(3)
C1 C2 S2 110.2(3)
C3 C2 S2 110.2(2)
S1 C2 S2 108.9(2)
C4 C3 C2 112.0(3)
C4 C3 H3A 109.2
C2 C3 H3A 109.2
C4 C3 H3B 109.2
C2 C3 H3B 109.2
H3A C3 H3B 107.9
C5 C4 C3 121.0(3)
C5 C4 H4 119.5
C3 C4 H4 119.5
C4 C5 C10 117.6(4)
C4 C5 C6 124.0(3)
C10 C5 C6 118.3(3)
C7 C6 C5 110.9(3)
C7 C6 H6A 109.5
C5 C6 H6A 109.5
C7 C6 H6B 109.5
C5 C6 H6B 109.5
H6A C6 H6B 108.0
C6 C7 C8 111.6(3)
C6 C7 H7A 109.3
C8 C7 H7A 109.3
C6 C7 H7B 109.3
C8 C7 H7B 109.3
H7A C7 H7B 108.0
C9 C8 C14 120.3(3)
C9 C8 C7 121.2(3)
C14 C8 C7 118.4(3)
C8 C9 C10 122.0(3)
C8 C9 C11 123.2(3)
C10 C9 C11 114.7(3)
C5 C10 C9 114.6(3)
C5 C10 C1 107.1(3)
C9 C10 C1 109.2(3)
C5 C10 H10 108.6
C9 C10 H10 108.6
C1 C10 H10 108.6
C12 C11 C9 113.3(3)
C12 C11 H11A 108.9
C9 C11 H11A 108.9
C12 C11 H11B 108.9
C9 C11 H11B 108.9
H11A C11 H11B 107.7
C18 C12 C11 109.5(3)
C18 C12 C13 113.2(3)
C11 C12 C13 107.9(3)
C18 C12 H12 108.7
C11 C12 H12 108.7
C13 C12 H12 108.7
C17 C13 C14 102.7(3)
C17 C13 C12 119.8(3)
C14 C13 C12 108.8(3)
C17 C13 H13 108.4
C14 C13 H13 108.4
C12 C13 H13 108.4
C8 C14 C13 113.2(3)
C8 C14 C15 120.4(3)
C13 C14 C15 102.0(3)
C8 C14 H14 106.8
C13 C14 H14 106.8
C15 C14 H14 106.8
C14 C15 C16 103.9(3)
C14 C15 H15A 111.0
C16 C15 H15A 111.0
C14 C15 H15B 111.0
C16 C15 H15B 111.0
H15A C15 H15B 109.0
C23 C16 C21 106.3(3)
C23 C16 C15 110.7(3)
C21 C16 C15 108.2(3)
C23 C16 C17 110.7(3)
C21 C16 C17 115.8(3)
C15 C16 C17 105.0(3)
C13 C17 C16 104.2(3)
C13 C17 H17A 110.9
C16 C17 H17A 110.9
C13 C17 H17B 110.9
C16 C17 H17B 110.9
H17A C17 H17B 108.9
O5 C18 O6 123.1(4)
O5 C18 C12 125.6(4)
O6 C18 C12 111.2(4)
C20 C19 O6 107.0(6)
C20 C19 H19A 110.3
O6 C19 H19A 110.3
C20 C19 H19B 110.3
O6 C19 H19B 110.3
H19A C19 H19B 108.6
C19 C20 H20A 109.5
C19 C20 H20B 109.5
H20A C20 H20B 109.5
C19 C20 H20C 109.5
H20A C20 H20C 109.5
H20B C20 H20C 109.5
O7 C21 O8 122.8(4)
O7 C21 C16 124.0(4)
O8 C21 C16 113.2(4)
O8 C22 H22A 109.5
O8 C22 H22B 109.5
H22A C22 H22B 109.5
O8 C22 H22C 109.5
H22A C22 H22C 109.5
H22B C22 H22C 109.5
O9 C23 O10 124.4(4)
O9 C23 C16 126.7(4)
O10 C23 C16 108.9(4)
O10 C24 H24A 109.5
O10 C24 H24B 109.5
H24A C24 H24B 109.5
O10 C24 H24C 109.5
H24A C24 H24C 109.5
H24B C24 H24C 109.5
C30 C25 C26 121.2(4)
C30 C25 S1 118.1(3)
C26 C25 S1 120.6(4)
C27 C26 C25 118.7(5)
C27 C26 H26 120.7
C25 C26 H26 120.7
C26 C27 C28 119.1(5)
C26 C27 H27 120.5
C28 C27 H27 120.5
C29 C28 C27 121.8(5)
C29 C28 H28 119.1
C27 C28 H28 119.1
C28 C29 C30 120.4(5)
C28 C29 H29 119.8
C30 C29 H29 119.8
C29 C30 C25 118.9(5)
C29 C30 H30 120.5
C25 C30 H30 120.5
C36 C31 C32 120.1(4)
C36 C31 S2 120.4(3)
C32 C31 S2 119.5(4)
C33 C32 C31 119.2(5)
C33 C32 H32 120.4
C31 C32 H32 120.4
C34 C33 C32 120.7(5)
C34 C33 H33 119.6
C32 C33 H33 119.6
C35 C34 C33 119.5(5)
C35 C34 H34 120.3
C33 C34 H34 120.3
C34 C35 C36 120.9(5)
C34 C35 H35 119.6
C36 C35 H35 119.6
C31 C36 C35 119.6(4)
C31 C36 H36 120.2
C35 C36 H36 120.2
C38 C37 C46 114.4(3)
C38 C37 H37A 108.7
C46 C37 H37A 108.7
C38 C37 H37B 108.7
C46 C37 H37B 108.7
H37A C37 H37B 107.6
C39 C38 C37 112.8(3)
C39 C38 S3 111.2(3)
C37 C38 S3 109.8(3)
C39 C38 S4 109.5(3)
C37 C38 S4 104.7(3)
S3 C38 S4 108.6(2)
C40 C39 C38 112.2(3)
C40 C39 H39A 109.2
C38 C39 H39A 109.2
C40 C39 H39B 109.2
C38 C39 H39B 109.2
H39A C39 H39B 107.9
C41 C40 C39 121.3(4)
C41 C40 H40 119.4
C39 C40 H40 119.4
C40 C41 C42 124.5(4)
C40 C41 C46 118.2(4)
C42 C41 C46 117.2(3)
C41 C42 C43 111.7(3)
C41 C42 H42A 109.3
C43 C42 H42A 109.3
C41 C42 H42B 109.3
C43 C42 H42B 109.3
H42A C42 H42B 107.9
C44 C43 C42 111.8(4)
C44 C43 H43A 109.3
C42 C43 H43A 109.3
C44 C43 H43B 109.3
C42 C43 H43B 109.3
H43A C43 H43B 107.9
C45 C44 C50 120.0(4)
C45 C44 C43 121.3(3)
C50 C44 C43 118.7(4)
C44 C45 C46 121.8(3)
C44 C45 C47 123.2(3)
C46 C45 C47 115.0(3)
C45 C46 C41 115.6(3)
C45 C46 C37 109.3(3)
C41 C46 C37 106.9(3)
C45 C46 H46 108.3
C41 C46 H46 108.3
C37 C46 H46 108.3
C45 C47 C48 113.6(3)
C45 C47 H47A 108.8
C48 C47 H47A 108.8
C45 C47 H47B 108.8
C48 C47 H47B 108.8
H47A C47 H47B 107.7
C49 C48 C54 113.3(3)
C49 C48 C47 108.5(3)
C54 C48 C47 108.1(3)
C49 C48 H48 109.0
C54 C48 H48 109.0
C47 C48 H48 109.0
C48 C49 C53 121.4(3)
C48 C49 C50 109.6(3)
C53 C49 C50 101.9(3)
C48 C49 H49 107.7
C53 C49 H49 107.8
C50 C49 H49 107.8
C44 C50 C51 120.7(4)
C44 C50 C49 113.6(3)
C51 C50 C49 102.7(3)
C44 C50 H50 106.3
C51 C50 H50 106.3
C49 C50 H50 106.3
C50 C51 C52 105.0(4)
C50 C51 H51A 110.7
C52 C51 H51A 110.7
C50 C51 H51B 110.7
C52 C51 H51B 110.7
H51A C51 H51B 108.8
C57 C52 C59 105.8(4)
C57 C52 C53 112.0(4)
C59 C52 C53 116.0(4)
C57 C52 C51 109.9(4)
C59 C52 C51 108.1(4)
C53 C52 C51 104.9(3)
C49 C53 C52 105.1(3)
C49 C53 H53A 110.7
C52 C53 H53A 110.7
C49 C53 H53B 110.7
C52 C53 H53B 110.7
H53A C53 H53B 108.8
O15 C54 O16 121.8(4)
O15 C54 C48 126.9(4)
O16 C54 C48 111.3(4)
C56 C55 O16 107.0(7)
C56 C55 H55A 110.3
O16 C55 H55A 110.3
C56 C55 H55B 110.3
O16 C55 H55B 110.3
H55A C55 H55B 108.6
C55 C56 H56A 109.5
C55 C56 H56B 109.5
H56A C56 H56B 109.5
C55 C56 H56C 109.5
H56A C56 H56C 109.5
H56B C56 H56C 109.5
O17 C57 O18 124.4(5)
O17 C57 C52 127.2(5)
O18 C57 C52 108.4(5)
O18 C58 H58A 109.5
O18 C58 H58B 109.5
H58A C58 H58B 109.5
O18 C58 H58C 109.5
H58A C58 H58C 109.5
H58B C58 H58C 109.5
O19 C59 O20 123.5(5)
O19 C59 C52 123.5(5)
O20 C59 C52 112.9(4)
O20 C60 H60A 109.5
O20 C60 H60B 109.5
H60A C60 H60B 109.5
O20 C60 H60C 109.5
H60A C60 H60C 109.5
H60B C60 H60C 109.5
C66 C61 C62 119.1(5)
C66 C61 S3 119.8(4)
C62 C61 S3 121.1(4)
C63 C62 C61 121.3(5)
C63 C62 H62 119.4
C61 C62 H62 119.4
C64 C63 C62 120.0(6)
C64 C63 H63 120.0
C62 C63 H63 120.0
C63 C64 C65 120.9(6)
C63 C64 H64 119.5
C65 C64 H64 119.5
C64 C65 C66 119.8(6)
C64 C65 H65 120.1
C66 C65 H65 120.1
C61 C66 C65 118.8(5)
C61 C66 H66 120.6
C65 C66 H66 120.6
C72 C67 C68 120.6(4)
C72 C67 S4 118.8(3)
C68 C67 S4 120.4(3)
C69 C68 C67 118.8(5)
C69 C68 H68 120.6
C67 C68 H68 120.6
C70 C69 C68 119.9(5)
C70 C69 H69 120.1
C68 C69 H69 120.1
C71 C70 C69 120.6(5)
C71 C70 H70 119.7
C69 C70 H70 119.7
C70 C71 C72 120.7(5)
C70 C71 H71 119.6
C72 C71 H71 119.6
C71 C72 C67 119.4(4)
C71 C72 H72 120.3
C67 C72 H72 120.3
Cl1 C73 Cl2 112.5(4)
Cl1 C73 H73A 109.1
Cl2 C73 H73A 109.1
Cl1 C73 H73B 109.1
Cl2 C73 H73B 109.1
H73A C73 H73B 107.8

loop_
_geom_bond_atom_site_label_1
_geom_bond_atom_site_label_2
_geom_bond_distance
S1 O1 1.425(3)
S1 O2 1.448(3)
S1 C25 1.742(5)
S1 C2 1.824(4)
S2 O4 1.409(3)
S2 O3 1.419(3)
S2 C31 1.767(5)
S2 C2 1.845(4)
S3 O12 1.411(3)
S3 O11 1.419(3)
S3 C61 1.751(5)
S3 C38 1.841(4)
S4 O13 1.413(3)
S4 O14 1.436(3)
S4 C67 1.746(4)
S4 C38 1.850(5)
Cl1 C73 1.716(7)
Cl2 C73 1.729(7)
O5 C18 1.185(5)
O6 C18 1.297(5)
O6 C19 1.450(6)
O7 C21 1.188(5)
O8 C21 1.319(5)
O8 C22 1.470(5)
O9 C23 1.189(5)
O10 C23 1.317(5)
O10 C24 1.444(5)
O15 C54 1.182(5)
O16 C54 1.290(5)
O16 C55 1.467(7)
O17 C57 1.170(6)
O18 C57 1.318(6)
O18 C58 1.450(6)
O19 C59 1.182(6)
O20 C59 1.299(6)
O20 C60 1.470(6)
C1 C2 1.529(5)
C1 C10 1.554(5)
C1 H1A 0.9700
C1 H1B 0.9700
C2 C3 1.544(5)
C3 C4 1.502(5)
C3 H3A 0.9700
C3 H3B 0.9700
C4 C5 1.320(5)
C4 H4 0.9300
C5 C10 1.499(5)
C5 C6 1.499(6)
C6 C7 1.487(6)
C6 H6A 0.9700
C6 H6B 0.9700
C7 C8 1.516(5)
C7 H7A 0.9700
C7 H7B 0.9700
C8 C9 1.333(5)
C8 C14 1.484(5)
C9 C10 1.501(5)
C9 C11 1.517(5)
C10 H10 0.9800
C11 C12 1.515(5)
C11 H11A 0.9700
C11 H11B 0.9700
C12 C18 1.509(5)
C12 C13 1.523(5)
C12 H12 0.9800
C13 C17 1.501(5)
C13 C14 1.519(5)
C13 H13 0.9800
C14 C15 1.521(5)
C14 H14 0.9800
C15 C16 1.556(6)
C15 H15A 0.9700
C15 H15B 0.9700
C16 C23 1.520(6)
C16 C21 1.525(6)
C16 C17 1.562(6)
C17 H17A 0.9700
C17 H17B 0.9700
C19 C20 1.449(10)
C19 H19A 0.9700
C19 H19B 0.9700
C20 H20A 0.9600
C20 H20B 0.9600
C20 H20C 0.9600
C22 H22A 0.9600
C22 H22B 0.9600
C22 H22C 0.9600
C24 H24A 0.9600
C24 H24B 0.9600
C24 H24C 0.9600
C25 C30 1.380(6)
C25 C26 1.390(6)
C26 C27 1.368(7)
C26 H26 0.9300
C27 C28 1.380(8)
C27 H27 0.9300
C28 C29 1.348(8)
C28 H28 0.9300
C29 C30 1.357(7)
C29 H29 0.9300
C30 H30 0.9300
C31 C36 1.368(6)
C31 C32 1.377(6)
C32 C33 1.373(7)
C32 H32 0.9300
C33 C34 1.367(7)
C33 H33 0.9300
C34 C35 1.356(7)
C34 H34 0.9300
C35 C36 1.373(7)
C35 H35 0.9300
C36 H36 0.9300
C37 C38 1.536(5)
C37 C46 1.546(5)
C37 H37A 0.9700
C37 H37B 0.9700
C38 C39 1.517(5)
C39 C40 1.491(6)
C39 H39A 0.9700
C39 H39B 0.9700
C40 C41 1.313(5)
C40 H40 0.9300
C41 C42 1.491(6)
C41 C46 1.492(5)
C42 C43 1.503(6)
C42 H42A 0.9700
C42 H42B 0.9700
C43 C44 1.488(6)
C43 H43A 0.9700
C43 H43B 0.9700
C44 C45 1.349(5)
C44 C50 1.473(6)
C45 C46 1.490(5)
C45 C47 1.506(5)
C46 H46 0.9800
C47 C48 1.527(5)
C47 H47A 0.9700
C47 H47B 0.9700
C48 C49 1.495(6)
C48 C54 1.506(6)
C48 H48 0.9800
C49 C53 1.519(6)
C49 C50 1.525(6)
C49 H49 0.9800
C50 C51 1.521(6)
C50 H50 0.9800
C51 C52 1.553(6)
C51 H51A 0.9700
C51 H51B 0.9700
C52 C57 1.533(7)
C52 C59 1.542(7)
C52 C53 1.544(6)
C53 H53A 0.9700
C53 H53B 0.9700
C55 C56 1.425(10)
C55 H55A 0.9700
C55 H55B 0.9700
C56 H56A 0.9600
C56 H56B 0.9600
C56 H56C 0.9600
C58 H58A 0.9600
C58 H58B 0.9600
C58 H58C 0.9600
C60 H60A 0.9600
C60 H60B 0.9600
C60 H60C 0.9600
C61 C66 1.360(6)
C61 C62 1.380(6)
C62 C63 1.339(7)
C62 H62 0.9300
C63 C64 1.326(8)
C63 H63 0.9300
C64 C65 1.367(8)
C64 H64 0.9300
C65 C66 1.383(8)
C65 H65 0.9300
C66 H66 0.9300
C67 C72 1.367(6)
C67 C68 1.386(6)
C68 C69 1.374(7)
C68 H68 0.9300
C69 C70 1.363(8)
C69 H69 0.9300
C70 C71 1.354(7)
C70 H70 0.9300
C71 C72 1.358(6)
C71 H71 0.9300
C72 H72 0.9300
C73 H73A 0.9700
C73 H73B 0.9700

loop_
_geom_torsion_atom_site_label_1
_geom_torsion_atom_site_label_2
_geom_torsion_atom_site_label_3
_geom_torsion_atom_site_label_4
_geom_torsion
C10 C1 C2 C3 -15.5(4)
C10 C1 C2 S1 103.9(3)
C10 C1 C2 S2 -138.4(3)
O1 S1 C2 C1 73.8(3)
O2 S1 C2 C1 -53.8(3)
C25 S1 C2 C1 -168.0(2)
O1 S1 C2 C3 -165.4(3)
O2 S1 C2 C3 67.0(3)
C25 S1 C2 C3 -47.2(3)
O1 S1 C2 S2 -44.8(2)
O2 S1 C2 S2 -172.41(17)
C25 S1 C2 S2 73.4(2)
O4 S2 C2 C1 -38.8(3)
O3 S2 C2 C1 -169.0(3)
C31 S2 C2 C1 75.9(3)
O4 S2 C2 C3 -162.6(3)
O3 S2 C2 C3 67.2(3)
C31 S2 C2 C3 -47.9(3)
O4 S2 C2 S1 77.2(2)
O3 S2 C2 S1 -52.9(2)
C31 S2 C2 S1 -168.08(19)
C1 C2 C3 C4 -31.8(4)
S1 C2 C3 C4 -149.2(3)
S2 C2 C3 C4 91.0(3)
C2 C3 C4 C5 45.0(5)
C3 C4 C5 C10 -2.8(5)
C3 C4 C5 C6 -179.2(3)
C4 C5 C6 C7 133.4(4)
C10 C5 C6 C7 -43.0(5)
C5 C6 C7 C8 52.0(4)
C6 C7 C8 C9 -30.6(5)
C6 C7 C8 C14 154.1(3)
C14 C8 C9 C10 170.9(3)
C7 C8 C9 C10 -4.3(5)
C14 C8 C9 C11 -5.2(5)
C7 C8 C9 C11 179.6(3)
C4 C5 C10 C9 -167.0(3)
C6 C5 C10 C9 9.5(5)
C4 C5 C10 C1 -45.8(4)
C6 C5 C10 C1 130.8(3)
C8 C9 C10 C5 15.2(5)
C11 C9 C10 C5 -168.4(3)
C8 C9 C10 C1 -104.8(4)
C11 C9 C10 C1 71.6(4)
C2 C1 C10 C5 54.4(4)
C2 C1 C10 C9 179.0(3)
C8 C9 C11 C12 17.4(5)
C10 C9 C11 C12 -158.9(3)
C9 C11 C12 C18 -169.8(3)
C9 C11 C12 C13 -46.1(4)
C18 C12 C13 C17 -56.8(5)
C11 C12 C13 C17 -178.1(3)
C18 C12 C13 C14 -174.2(3)
C11 C12 C13 C14 64.4(4)
C9 C8 C14 C13 23.5(5)
C7 C8 C14 C13 -161.1(3)
C9 C8 C14 C15 144.4(4)
C7 C8 C14 C15 -40.3(5)
C17 C13 C14 C8 178.8(3)
C12 C13 C14 C8 -53.3(4)
C17 C13 C14 C15 48.0(4)
C12 C13 C14 C15 175.8(3)
C8 C14 C15 C16 -164.5(3)
C13 C14 C15 C16 -38.3(4)
C14 C15 C16 C23 -104.6(4)
C14 C15 C16 C21 139.3(3)
C14 C15 C16 C17 15.0(4)
C14 C13 C17 C16 -38.0(4)
C12 C13 C17 C16 -158.6(3)
C23 C16 C17 C13 133.6(3)
C21 C16 C17 C13 -105.2(4)
C15 C16 C17 C13 14.1(4)
C19 O6 C18 O5 -2.3(8)
C19 O6 C18 C12 -178.9(5)
C11 C12 C18 O5 58.1(5)
C13 C12 C18 O5 -62.3(5)
C11 C12 C18 O6 -125.4(4)
C13 C12 C18 O6 114.2(4)
C18 O6 C19 C20 144.1(6)
C22 O8 C21 O7 -1.8(7)
C22 O8 C21 C16 174.5(4)
C23 C16 C21 O7 -29.3(6)
C15 C16 C21 O7 89.7(5)
C17 C16 C21 O7 -152.7(4)
C23 C16 C21 O8 154.5(4)
C15 C16 C21 O8 -86.6(4)
C17 C16 C21 O8 31.0(5)
C24 O10 C23 O9 -6.7(7)
C24 O10 C23 C16 175.3(4)
C21 C16 C23 O9 117.8(5)
C15 C16 C23 O9 0.5(7)
C17 C16 C23 O9 -115.6(5)
C21 C16 C23 O10 -64.2(4)
C15 C16 C23 O10 178.4(3)
C17 C16 C23 O10 62.4(4)
O1 S1 C25 C30 -154.2(4)
O2 S1 C25 C30 -24.6(4)
C2 S1 C25 C30 87.2(4)
O1 S1 C25 C26 20.9(4)
O2 S1 C25 C26 150.5(4)
C2 S1 C25 C26 -97.6(4)
C30 C25 C26 C27 1.4(7)
S1 C25 C26 C27 -173.6(4)
C25 C26 C27 C28 -1.6(8)
C26 C27 C28 C29 0.6(9)
C27 C28 C29 C30 0.7(10)
C28 C29 C30 C25 -1.0(8)
C26 C25 C30 C29 -0.1(7)
S1 C25 C30 C29 175.0(4)
O4 S2 C31 C36 30.5(4)
O3 S2 C31 C36 159.9(3)
C2 S2 C31 C36 -84.4(3)
O4 S2 C31 C32 -148.0(3)
O3 S2 C31 C32 -18.6(4)
C2 S2 C31 C32 97.1(3)
C36 C31 C32 C33 0.9(6)
S2 C31 C32 C33 179.4(3)
C31 C32 C33 C34 0.7(7)
C32 C33 C34 C35 -1.6(8)
C33 C34 C35 C36 1.0(8)
C32 C31 C36 C35 -1.6(6)
S2 C31 C36 C35 180.0(3)
C34 C35 C36 C31 0.6(7)
C46 C37 C38 C39 17.7(5)
C46 C37 C38 S3 142.4(3)
C46 C37 C38 S4 -101.2(3)
O12 S3 C38 C39 158.2(3)
O11 S3 C38 C39 -70.8(3)
C61 S3 C38 C39 43.5(3)
O12 S3 C38 C37 32.7(3)
O11 S3 C38 C37 163.7(3)
C61 S3 C38 C37 -82.0(3)
O12 S3 C38 S4 -81.3(2)
O11 S3 C38 S4 49.7(2)
C61 S3 C38 S4 164.04(19)
O13 S4 C38 C39 166.4(3)
O14 S4 C38 C39 -67.2(3)
C67 S4 C38 C39 47.9(3)
O13 S4 C38 C37 -72.5(3)
O14 S4 C38 C37 53.9(3)
C67 S4 C38 C37 169.0(2)
O13 S4 C38 S3 44.8(2)
O14 S4 C38 S3 171.22(17)
C67 S4 C38 S3 -73.7(2)
C37 C38 C39 C40 29.3(5)
S3 C38 C39 C40 -94.5(3)
S4 C38 C39 C40 145.5(3)
C38 C39 C40 C41 -44.1(5)
C39 C40 C41 C42 -179.2(3)
C39 C40 C41 C46 4.0(5)
C40 C41 C42 C43 -133.7(4)
C46 C41 C42 C43 43.2(5)
C41 C42 C43 C44 -51.3(5)
C42 C43 C44 C45 28.6(5)
C42 C43 C44 C50 -153.1(4)
C50 C44 C45 C46 -173.2(3)
C43 C44 C45 C46 5.0(6)
C50 C44 C45 C47 3.9(6)
C43 C44 C45 C47 -177.8(3)
C44 C45 C46 C41 -14.6(5)
C47 C45 C46 C41 168.0(3)
C44 C45 C46 C37 106.0(4)
C47 C45 C46 C37 -71.4(4)
C40 C41 C46 C45 166.4(3)
C42 C41 C46 C45 -10.7(5)
C40 C41 C46 C37 44.6(5)
C42 C41 C46 C37 -132.5(3)
C38 C37 C46 C45 179.7(3)
C38 C37 C46 C41 -54.5(4)
C44 C45 C47 C48 -15.3(5)
C46 C45 C47 C48 162.1(3)
C45 C47 C48 C49 44.3(4)
C45 C47 C48 C54 167.6(3)
C54 C48 C49 C53 58.8(5)
C47 C48 C49 C53 178.8(4)
C54 C48 C49 C50 177.0(3)
C47 C48 C49 C50 -63.0(4)
C45 C44 C50 C51 -145.0(4)
C43 C44 C50 C51 36.7(5)
C45 C44 C50 C49 -22.5(5)
C43 C44 C50 C49 159.2(3)
C48 C49 C50 C44 52.7(4)
C53 C49 C50 C44 -177.5(3)
C48 C49 C50 C51 -175.2(3)
C53 C49 C50 C51 -45.4(4)
C44 C50 C51 C52 162.9(4)
C49 C50 C51 C52 35.3(4)
C50 C51 C52 C57 108.8(4)
C50 C51 C52 C59 -136.1(4)
C50 C51 C52 C53 -11.7(4)
C48 C49 C53 C52 160.1(4)
C50 C49 C53 C52 38.1(4)
C57 C52 C53 C49 -135.5(4)
C59 C52 C53 C49 102.8(4)
C51 C52 C53 C49 -16.4(4)
C55 O16 C54 O15 1.8(8)
C55 O16 C54 C48 -178.2(5)
C49 C48 C54 O15 56.4(6)
C47 C48 C54 O15 -63.8(6)
C49 C48 C54 O16 -123.5(4)
C47 C48 C54 O16 116.2(4)
C54 O16 C55 C56 -119.3(7)
C58 O18 C57 O17 5.9(8)
C58 O18 C57 C52 -176.0(4)
C59 C52 C57 O17 -119.1(6)
C53 C52 C57 O17 113.6(6)
C51 C52 C57 O17 -2.6(7)
C59 C52 C57 O18 62.8(5)
C53 C52 C57 O18 -64.5(5)
C51 C52 C57 O18 179.3(4)
C60 O20 C59 O19 0.1(8)
C60 O20 C59 C52 -176.4(5)
C57 C52 C59 O19 34.9(7)
C53 C52 C59 O19 159.7(5)
C51 C52 C59 O19 -82.8(6)
C57 C52 C59 O20 -148.5(4)
C53 C52 C59 O20 -23.7(6)
C51 C52 C59 O20 93.8(5)
O12 S3 C61 C66 146.9(4)
O11 S3 C61 C66 16.9(4)
C38 S3 C61 C66 -98.5(4)
O12 S3 C61 C62 -32.4(4)
O11 S3 C61 C62 -162.3(3)
C38 S3 C61 C62 82.3(4)
C66 C61 C62 C63 -0.4(7)
S3 C61 C62 C63 178.8(4)
C61 C62 C63 C64 0.9(8)
C62 C63 C64 C65 -0.8(10)
C63 C64 C65 C66 0.2(10)
C62 C61 C66 C65 -0.3(7)
S3 C61 C66 C65 -179.5(4)
C64 C65 C66 C61 0.4(9)
O13 S4 C67 C72 157.3(4)
O14 S4 C67 C72 27.9(4)
C38 S4 C67 C72 -84.6(4)
O13 S4 C67 C68 -17.5(5)
O14 S4 C67 C68 -146.9(4)
C38 S4 C67 C68 100.6(4)
C72 C67 C68 C69 -0.3(8)
S4 C67 C68 C69 174.4(4)
C67 C68 C69 C70 0.7(9)
C68 C69 C70 C71 -0.3(10)
C69 C70 C71 C72 -0.4(9)
C70 C71 C72 C67 0.8(8)
C68 C67 C72 C71 -0.4(7)
S4 C67 C72 C71 -175.2(4)
